data_7019727
loop_
_publ_author_name
'Feldhaus, Philipp'
'Schirmer, Birgitta'
'Wibbeling, Birgit'
'Daniliuc, Constantin G.'
'Fr\"ohlich, Roland'
'Grimme, Stefan'
'Kehr, Gerald'
'Erker, Gerhard'

_publ_section_title
;
 Frustrated Lewis pair addition to conjugated diynes: Formation of
 zwitterionic 1,2,3-butatriene derivatives.
;
_journal_issue 30
_journal_name_full 'Dalton transactions (Cambridge, England : 2003)'
_journal_page_first 9135
_journal_page_last 9142
_journal_paper_doi 10.1039/c2dt30321c
_journal_volume 41
_journal_year 2012
_chemical_formula_sum 'C41.5 H44 B Cl3 F15 P'
_chemical_formula_weight 975.90
_chemical_name_systematic
;
?
;
_space_group_IT_number 2
_symmetry_cell_setting triclinic
_symmetry_space_group_name_Hall '-P 1'
_symmetry_space_group_name_H-M 'P -1'
_atom_sites_solution_hydrogens geom
_atom_sites_solution_primary direct
_atom_sites_solution_secondary difmap
_audit_creation_method SHELXL-97
_cell_angle_alpha 84.704(3)
_cell_angle_beta 82.226(2)
_cell_angle_gamma 82.855(3)
_cell_formula_units_Z 4
_cell_length_a 12.9180(3)
_cell_length_b 14.0824(8)
_cell_length_c 24.6152(13)
_cell_measurement_reflns_used 13615
_cell_measurement_temperature 223(2)
_cell_measurement_theta_max 68.25
_cell_measurement_theta_min 0.88
_cell_volume 4389.3(4)
_computing_cell_refinement 'Collect (Nonius B.V., 1998)'
_computing_data_collection 'Collect (Nonius B.V., 1998)'
_computing_data_reduction 'Denzo-SMN (Otwinowski & Minor, 1997)'
_computing_molecular_graphics 'XP (BrukerAXS, 2000)'
_computing_publication_material 'SHELXL-97 (Sheldrick, 1997)'
_computing_structure_refinement 'SHELXL-97 (Sheldrick, 1997)'
_computing_structure_solution 'SHELXS-97 (Sheldrick, 1990)'
_diffrn_ambient_temperature 223(2)
_diffrn_measured_fraction_theta_full 0.965
_diffrn_measured_fraction_theta_max 0.965
_diffrn_measurement_device_type 'Nonius KappaCCD APEXII'
_diffrn_measurement_method '\w and \f scans'
_diffrn_radiation_monochromator graphite
_diffrn_radiation_source 'fine-focus sealed tube'
_diffrn_radiation_type CuK\a
_diffrn_radiation_wavelength 1.54178
_diffrn_reflns_av_R_equivalents 0.062
_diffrn_reflns_av_sigmaI/netI 0.0353
_diffrn_reflns_limit_h_max 15
_diffrn_reflns_limit_h_min -14
_diffrn_reflns_limit_k_max 16
_diffrn_reflns_limit_k_min -16
_diffrn_reflns_limit_l_max 29
_diffrn_reflns_limit_l_min -28
_diffrn_reflns_number 57825
_diffrn_reflns_theta_full 67.26
_diffrn_reflns_theta_max 67.26
_diffrn_reflns_theta_min 3.48
_exptl_absorpt_coefficient_mu 3.087
_exptl_absorpt_correction_T_max 0.6897
_exptl_absorpt_correction_T_min 0.4578
_exptl_absorpt_correction_type multi-scan
_exptl_absorpt_process_details 'DEnzo (Otwinowski, Borek, Majewski & Minor, 2003)'
_exptl_crystal_colour colourless
_exptl_crystal_density_diffrn 1.477
_exptl_crystal_density_method 'not measured'
_exptl_crystal_description plate
_exptl_crystal_F_000 1996
_exptl_crystal_size_max 0.30
_exptl_crystal_size_mid 0.28
_exptl_crystal_size_min 0.13
_refine_diff_density_max 1.086
_refine_diff_density_min -0.677
_refine_diff_density_rms 0.061
_refine_ls_extinction_coef 0.00067(10)
_refine_ls_extinction_expression Fc^*^=kFc[1+0.001xFc^2^\l^3^/sin(2\q)]^-1/4^
_refine_ls_extinction_method SHELXL
_refine_ls_goodness_of_fit_ref 1.005
_refine_ls_hydrogen_treatment constr
_refine_ls_matrix_type full
_refine_ls_number_parameters 1131
_refine_ls_number_reflns 15193
_refine_ls_number_restraints 0
_refine_ls_restrained_S_all 1.005
_refine_ls_R_factor_all 0.0815
_refine_ls_R_factor_gt 0.0662
_refine_ls_shift/su_max 0.001
_refine_ls_shift/su_mean 0.000
_refine_ls_structure_factor_coef Fsqd
_refine_ls_weighting_details 'calc w=1/[\s^2^(Fo^2^)+(0.0913P)^2^+6.3377P] where P=(Fo^2^+2Fc^2^)/3'
_refine_ls_weighting_scheme calc
_refine_ls_wR_factor_gt 0.1725
_refine_ls_wR_factor_ref 0.1871
_reflns_number_gt 12199
_reflns_number_total 15193
_reflns_threshold_expression >2sigma(I)
_cod_data_source_file c2dt30321c.txt
_cod_data_source_block erk5775
_cod_original_sg_symbol_H-M P-1
_cod_original_formula_sum 'C41.50 H44 B Cl3 F15 P'
_cod_database_code 7019727

loop_
_symmetry_equiv_pos_as_xyz
'x, y, z'
'-x, -y, -z'

loop_
_atom_site_label
_atom_site_type_symbol
_atom_site_fract_x
_atom_site_fract_y
_atom_site_fract_z
_atom_site_U_iso_or_equiv
_atom_site_adp_type
_atom_site_occupancy
_atom_site_symmetry_multiplicity
_atom_site_calc_flag
_atom_site_refinement_flags
P1A P 0.72564(6) 0.19886(6) 0.12666(3) 0.0358(2) Uani 1 1 d .
B1A B 0.2619(3) 0.3614(3) 0.12549(15) 0.0364(8) Uani 1 1 d .
C1A C 0.6109(3) 0.1350(2) 0.12976(14) 0.0392(7) Uani 1 1 d .
C2A C 0.5160(3) 0.1855(2) 0.13224(13) 0.0372(7) Uani 1 1 d .
C3A C 0.4212(3) 0.2212(2) 0.13091(13) 0.0367(7) Uani 1 1 d .
C4A C 0.3210(3) 0.2514(2) 0.12580(13) 0.0373(7) Uani 1 1 d .
C5A C 0.6190(3) 0.0274(3) 0.1212(2) 0.0616(11) Uani 1 1 d .
H5A1 H 0.6818 0.0118 0.0951 0.074 Uiso 1 1 calc R
H5A2 H 0.6307 -0.0083 0.1564 0.074 Uiso 1 1 calc R
C6A C 0.5322(4) -0.0081(4) 0.1018(3) 0.100(2) Uani 1 1 d .
H6A1 H 0.5218 0.0253 0.0659 0.120 Uiso 1 1 calc R
H6A2 H 0.4685 0.0086 0.1271 0.120 Uiso 1 1 calc R
C7A C 0.5436(4) -0.1149(3) 0.0960(3) 0.0859(16) Uani 1 1 d .
H7A1 H 0.6113 -0.1342 0.0755 0.129 Uiso 1 1 calc R
H7A2 H 0.4880 -0.1301 0.0767 0.129 Uiso 1 1 calc R
H7A3 H 0.5389 -0.1488 0.1322 0.129 Uiso 1 1 calc R
C8A C 0.2581(3) 0.1740(2) 0.11223(15) 0.0444(8) Uani 1 1 d .
H8A1 H 0.2659 0.1193 0.1395 0.053 Uiso 1 1 calc R
H8A2 H 0.1835 0.1994 0.1156 0.053 Uiso 1 1 calc R
C9A C 0.2898(3) 0.1387(3) 0.05552(17) 0.0581(10) Uani 1 1 d .
H9A1 H 0.3665 0.1249 0.0493 0.070 Uiso 1 1 calc R
H9A2 H 0.2689 0.1899 0.0281 0.070 Uiso 1 1 calc R
C10A C 0.2410(5) 0.0492(4) 0.0470(2) 0.0864(16) Uani 1 1 d .
H10A H 0.2594 -0.0013 0.0747 0.130 Uiso 1 1 calc R
H10B H 0.2674 0.0282 0.0108 0.130 Uiso 1 1 calc R
H10C H 0.1651 0.0637 0.0501 0.130 Uiso 1 1 calc R
C21A C 0.7208(3) 0.2822(3) 0.06205(16) 0.0512(9) Uani 1 1 d .
C22A C 0.8274(3) 0.3208(3) 0.04073(18) 0.0591(10) Uani 1 1 d .
H22A H 0.8799 0.2676 0.0311 0.089 Uiso 1 1 calc R
H22B H 0.8495 0.3540 0.0692 0.089 Uiso 1 1 calc R
H22C H 0.8195 0.3649 0.0085 0.089 Uiso 1 1 calc R
C23A C 0.6891(3) 0.2266(3) 0.01663(16) 0.0588(10) Uani 1 1 d .
H23A H 0.6915 0.2667 -0.0176 0.088 Uiso 1 1 calc R
H23B H 0.6184 0.2094 0.0273 0.088 Uiso 1 1 calc R
H23C H 0.7376 0.1688 0.0118 0.088 Uiso 1 1 calc R
C24A C 0.6357(3) 0.3689(3) 0.07252(19) 0.0599(11) Uani 1 1 d .
H24A H 0.6316 0.4098 0.0388 0.090 Uiso 1 1 calc R
H24B H 0.6542 0.4052 0.1007 0.090 Uiso 1 1 calc R
H24C H 0.5680 0.3457 0.0846 0.090 Uiso 1 1 calc R
C31A C 0.7160(3) 0.2679(3) 0.18992(17) 0.0529(9) Uani 1 1 d .
C32A C 0.7442(4) 0.1980(4) 0.23982(18) 0.0753(13) Uani 1 1 d .
H32A H 0.8169 0.1703 0.2329 0.113 Uiso 1 1 calc R
H32B H 0.6986 0.1473 0.2451 0.113 Uiso 1 1 calc R
H32C H 0.7347 0.2330 0.2726 0.113 Uiso 1 1 calc R
C33A C 0.6031(3) 0.3130(3) 0.20614(17) 0.0553(10) Uani 1 1 d .
H33A H 0.6010 0.3505 0.2375 0.083 Uiso 1 1 calc R
H33B H 0.5574 0.2627 0.2157 0.083 Uiso 1 1 calc R
H33C H 0.5794 0.3544 0.1755 0.083 Uiso 1 1 calc R
C34A C 0.7877(3) 0.3498(3) 0.1806(2) 0.0624(11) Uani 1 1 d .
H34A H 0.7643 0.3963 0.1519 0.094 Uiso 1 1 calc R
H34B H 0.8597 0.3234 0.1695 0.094 Uiso 1 1 calc R
H34C H 0.7841 0.3810 0.2144 0.094 Uiso 1 1 calc R
C41A C 0.8497(3) 0.1120(3) 0.12271(18) 0.0546(10) Uani 1 1 d .
C42A C 0.8776(4) 0.0735(3) 0.0646(2) 0.0717(13) Uani 1 1 d .
H42A H 0.8867 0.1269 0.0372 0.108 Uiso 1 1 calc R
H42B H 0.8212 0.0394 0.0569 0.108 Uiso 1 1 calc R
H42C H 0.9423 0.0302 0.0636 0.108 Uiso 1 1 calc R
C43A C 0.8393(3) 0.0249(3) 0.1660(2) 0.0670(12) Uani 1 1 d .
H43A H 0.9025 0.0121 0.1840 0.100 Uiso 1 1 calc R
H43B H 0.8300 -0.0312 0.1478 0.100 Uiso 1 1 calc R
H43C H 0.7790 0.0393 0.1932 0.100 Uiso 1 1 calc R
C44A C 0.9450(3) 0.1615(3) 0.1337(2) 0.0655(12) Uani 1 1 d .
H44A H 0.9350 0.1787 0.1714 0.098 Uiso 1 1 calc R
H44B H 0.9506 0.2190 0.1090 0.098 Uiso 1 1 calc R
H44C H 1.0089 0.1178 0.1274 0.098 Uiso 1 1 calc R
C51A C 0.3298(2) 0.4436(2) 0.14331(13) 0.0365(7) Uani 1 1 d .
C52A C 0.3395(3) 0.5339(2) 0.11669(14) 0.0428(8) Uani 1 1 d .
F52A F 0.30587(18) 0.55778(15) 0.06722(9) 0.0563(5) Uani 1 1 d .
C53A C 0.3792(3) 0.6069(3) 0.13845(16) 0.0475(8) Uani 1 1 d .
F53A F 0.3842(2) 0.69313(15) 0.11012(11) 0.0661(6) Uani 1 1 d .
C54A C 0.4121(3) 0.5921(3) 0.18923(16) 0.0472(8) Uani 1 1 d .
F54A F 0.44837(19) 0.66295(16) 0.21192(11) 0.0660(6) Uani 1 1 d .
C55A C 0.4059(3) 0.5043(3) 0.21747(14) 0.0445(8) Uani 1 1 d .
F55A F 0.43763(18) 0.48886(17) 0.26792(9) 0.0599(6) Uani 1 1 d .
C56A C 0.3645(3) 0.4334(2) 0.19490(14) 0.0395(7) Uani 1 1 d .
F56A F 0.35554(16) 0.35017(14) 0.22663(8) 0.0469(5) Uani 1 1 d .
C61A C 0.2337(2) 0.3811(2) 0.06156(13) 0.0363(7) Uani 1 1 d .
C62A C 0.1359(2) 0.3865(2) 0.04372(13) 0.0373(7) Uani 1 1 d .
F62A F 0.04784(14) 0.37813(15) 0.08000(8) 0.0469(5) Uani 1 1 d .
C63A C 0.1187(3) 0.3994(2) -0.01081(14) 0.0411(7) Uani 1 1 d .
F63A F 0.02051(15) 0.40679(16) -0.02503(8) 0.0515(5) Uani 1 1 d .
C64A C 0.2027(3) 0.4037(3) -0.05156(13) 0.0429(8) Uani 1 1 d .
F64A F 0.18651(18) 0.41639(17) -0.10455(8) 0.0592(6) Uani 1 1 d .
C65A C 0.3018(3) 0.3951(3) -0.03651(14) 0.0431(8) Uani 1 1 d .
F65A F 0.38564(17) 0.39762(17) -0.07575(8) 0.0579(6) Uani 1 1 d .
C66A C 0.3151(3) 0.3851(2) 0.01826(14) 0.0403(7) Uani 1 1 d .
F66A F 0.41542(15) 0.37964(17) 0.02952(8) 0.0523(5) Uani 1 1 d .
C71A C 0.1561(2) 0.3707(2) 0.17207(13) 0.0371(7) Uani 1 1 d .
C72A C 0.1335(3) 0.3052(3) 0.21651(15) 0.0451(8) Uani 1 1 d .
F72A F 0.19425(18) 0.22049(15) 0.22228(9) 0.0583(6) Uani 1 1 d .
C73A C 0.0509(3) 0.3206(3) 0.25789(15) 0.0523(9) Uani 1 1 d .
F73A F 0.0343(2) 0.2532(2) 0.29946(11) 0.0790(8) Uani 1 1 d .
C74A C -0.0145(3) 0.4047(3) 0.25636(16) 0.0523(9) Uani 1 1 d .
F74A F -0.09528(18) 0.4210(2) 0.29632(10) 0.0733(7) Uani 1 1 d .
C75A C 0.0039(3) 0.4729(3) 0.21365(16) 0.0476(9) Uani 1 1 d .
F75A F -0.05927(18) 0.55669(18) 0.21165(10) 0.0656(6) Uani 1 1 d .
C76A C 0.0879(3) 0.4553(2) 0.17361(14) 0.0413(7) Uani 1 1 d .
F76A F 0.10236(16) 0.52631(14) 0.13367(9) 0.0507(5) Uani 1 1 d .
P1B P 0.37254(7) 0.72954(7) 0.45875(4) 0.0432(2) Uani 1 1 d .
B1B B 0.8393(3) 0.7272(3) 0.36563(16) 0.0394(8) Uani 1 1 d .
C1B C 0.4902(3) 0.7207(3) 0.49196(15) 0.0514(9) Uani 1 1 d .
C2B C 0.5852(3) 0.7141(3) 0.46266(15) 0.0452(8) Uani 1 1 d .
C3B C 0.6820(3) 0.7145(2) 0.44542(14) 0.0409(7) Uani 1 1 d .
C4B C 0.7831(3) 0.7198(2) 0.42915(14) 0.0403(7) Uani 1 1 d .
C5B C 0.4851(4) 0.7462(5) 0.55168(19) 0.0939(19) Uani 1 1 d .
H5B1 H 0.5016 0.8124 0.5510 0.113 Uiso 1 1 calc R
H5B2 H 0.4125 0.7446 0.5692 0.113 Uiso 1 1 calc R
C6B C 0.5520(5) 0.6872(5) 0.5853(2) 0.100(2) Uani 1 1 d .
H6B1 H 0.6245 0.6886 0.5676 0.120 Uiso 1 1 calc R
H6B2 H 0.5352 0.6211 0.5860 0.120 Uiso 1 1 calc R
C7B C 0.5479(7) 0.7118(6) 0.6434(2) 0.119(2) Uani 1 1 d .
H7B1 H 0.5884 0.7651 0.6444 0.178 Uiso 1 1 calc R
H7B2 H 0.5774 0.6565 0.6652 0.178 Uiso 1 1 calc R
H7B3 H 0.4755 0.7296 0.6584 0.178 Uiso 1 1 calc R
C8B C 0.8493(3) 0.7344(3) 0.47394(15) 0.0501(9) Uani 1 1 d .
H8B1 H 0.8482 0.6781 0.5005 0.060 Uiso 1 1 calc R
H8B2 H 0.9222 0.7366 0.4570 0.060 Uiso 1 1 calc R
C9B C 0.8162(4) 0.8219(4) 0.5045(2) 0.0702(13) Uani 1 1 d .
H9B1 H 0.7445 0.8190 0.5230 0.084 Uiso 1 1 calc R
H9B2 H 0.8154 0.8786 0.4782 0.084 Uiso 1 1 calc R
C10B C 0.8882(5) 0.8329(5) 0.5469(3) 0.104(2) Uani 1 1 d .
H10D H 0.8955 0.7741 0.5706 0.156 Uiso 1 1 calc R
H10E H 0.8583 0.8858 0.5688 0.156 Uiso 1 1 calc R
H10F H 0.9567 0.8458 0.5283 0.156 Uiso 1 1 calc R
C21B C 0.4115(3) 0.6881(3) 0.38694(15) 0.0517(9) Uani 1 1 d .
C22B C 0.3142(4) 0.6722(4) 0.35958(19) 0.0712(13) Uani 1 1 d .
H22D H 0.3366 0.6557 0.3221 0.107 Uiso 1 1 calc R
H22E H 0.2656 0.7305 0.3594 0.107 Uiso 1 1 calc R
H22F H 0.2795 0.6203 0.3801 0.107 Uiso 1 1 calc R
C23B C 0.4818(3) 0.5909(3) 0.38941(18) 0.0633(11) Uani 1 1 d .
H23D H 0.4437 0.5435 0.4122 0.095 Uiso 1 1 calc R
H23E H 0.5451 0.5984 0.4050 0.095 Uiso 1 1 calc R
H23F H 0.5006 0.5698 0.3526 0.095 Uiso 1 1 calc R
C24B C 0.4736(3) 0.7600(4) 0.34937(16) 0.0629(11) Uani 1 1 d .
H24D H 0.4972 0.7340 0.3141 0.094 Uiso 1 1 calc R
H24E H 0.5340 0.7717 0.3662 0.094 Uiso 1 1 calc R
H24F H 0.4288 0.8199 0.3441 0.094 Uiso 1 1 calc R
C31B C 0.2729(3) 0.6532(3) 0.49980(17) 0.0525(9) Uani 1 1 d .
C32B C 0.3081(4) 0.5472(3) 0.4930(2) 0.0712(12) Uani 1 1 d .
H32D H 0.3784 0.5310 0.5032 0.107 Uiso 1 1 calc R
H32E H 0.3082 0.5343 0.4549 0.107 Uiso 1 1 calc R
H32F H 0.2600 0.5088 0.5164 0.107 Uiso 1 1 calc R
C33B C 0.1627(3) 0.6795(4) 0.4802(2) 0.0748(13) Uani 1 1 d .
H33D H 0.1144 0.6367 0.4997 0.112 Uiso 1 1 calc R
H33E H 0.1681 0.6729 0.4410 0.112 Uiso 1 1 calc R
H33F H 0.1367 0.7452 0.4876 0.112 Uiso 1 1 calc R
C34B C 0.2589(4) 0.6649(4) 0.56162(18) 0.0762(14) Uani 1 1 d .
H34D H 0.1993 0.6331 0.5792 0.114 Uiso 1 1 calc R
H34E H 0.2466 0.7326 0.5679 0.114 Uiso 1 1 calc R
H34F H 0.3219 0.6363 0.5770 0.114 Uiso 1 1 calc R
C41B C 0.3209(3) 0.8615(3) 0.45646(18) 0.0576(10) Uani 1 1 d .
C42B C 0.2457(4) 0.8884(4) 0.4124(2) 0.0793(14) Uani 1 1 d .
H42D H 0.1899 0.8470 0.4186 0.119 Uiso 1 1 calc R
H42E H 0.2844 0.8804 0.3762 0.119 Uiso 1 1 calc R
H42F H 0.2155 0.9547 0.4147 0.119 Uiso 1 1 calc R
C43B C 0.2623(4) 0.8912(3) 0.5117(2) 0.0747(13) Uani 1 1 d .
H43D H 0.2386 0.9594 0.5087 0.112 Uiso 1 1 calc R
H43E H 0.3090 0.8776 0.5398 0.112 Uiso 1 1 calc R
H43F H 0.2020 0.8555 0.5216 0.112 Uiso 1 1 calc R
C44B C 0.4141(4) 0.9219(3) 0.4430(2) 0.0757(13) Uani 1 1 d .
H44D H 0.3878 0.9895 0.4409 0.114 Uiso 1 1 calc R
H44E H 0.4534 0.9057 0.4080 0.114 Uiso 1 1 calc R
H44F H 0.4598 0.9083 0.4716 0.114 Uiso 1 1 calc R
C51B C 0.9502(3) 0.6542(2) 0.35627(14) 0.0404(7) Uani 1 1 d .
C52B C 0.9792(3) 0.5725(3) 0.38894(15) 0.0454(8) Uani 1 1 d .
F52B F 0.91949(17) 0.54908(16) 0.43695(9) 0.0561(5) Uani 1 1 d .
C53B C 1.0677(3) 0.5084(3) 0.37626(18) 0.0549(9) Uani 1 1 d .
F53B F 1.0900(2) 0.43111(19) 0.41067(12) 0.0789(8) Uani 1 1 d .
C54B C 1.1321(3) 0.5242(3) 0.32836(19) 0.0567(10) Uani 1 1 d .
F54B F 1.2180(2) 0.4624(2) 0.31516(13) 0.0815(8) Uani 1 1 d .
C55B C 1.1076(3) 0.6032(3) 0.29369(16) 0.0520(9) Uani 1 1 d .
F55B F 1.16954(19) 0.6194(2) 0.24619(11) 0.0743(7) Uani 1 1 d .
C56B C 1.0188(3) 0.6648(3) 0.30799(15) 0.0443(8) Uani 1 1 d .
F56B F 0.99766(17) 0.73977(16) 0.27089(9) 0.0560(5) Uani 1 1 d .
C61B C 0.8560(3) 0.8426(2) 0.35862(14) 0.0419(8) Uani 1 1 d .
C62B C 0.9472(3) 0.8822(3) 0.36135(16) 0.0471(8) Uani 1 1 d .
F62B F 1.03924(16) 0.82447(16) 0.36591(11) 0.0607(6) Uani 1 1 d .
C63B C 0.9545(3) 0.9793(3) 0.36113(17) 0.0524(9) Uani 1 1 d .
F63B F 1.04781(19) 1.01101(18) 0.36438(12) 0.0738(7) Uani 1 1 d .
C64B C 0.8660(3) 1.0438(3) 0.35882(17) 0.0545(9) Uani 1 1 d .
F64B F 0.8707(2) 1.13819(16) 0.35976(12) 0.0740(7) Uani 1 1 d .
C65B C 0.7722(3) 1.0090(3) 0.35663(16) 0.0493(9) Uani 1 1 d .
F65B F 0.68375(19) 1.07128(16) 0.35574(11) 0.0662(6) Uani 1 1 d .
C66B C 0.7689(3) 0.9115(3) 0.35635(15) 0.0451(8) Uani 1 1 d .
F66B F 0.67320(15) 0.88373(15) 0.35453(9) 0.0535(5) Uani 1 1 d .
C71B C 0.7719(3) 0.6939(2) 0.31972(13) 0.0393(7) Uani 1 1 d .
C72B C 0.7397(3) 0.6024(2) 0.32666(13) 0.0398(7) Uani 1 1 d .
F72B F 0.75263(16) 0.54735(14) 0.37376(8) 0.0480(5) Uani 1 1 d .
C73B C 0.6968(3) 0.5605(3) 0.28797(15) 0.0458(8) Uani 1 1 d .
F73B F 0.66838(18) 0.47053(16) 0.29866(10) 0.0595(6) Uani 1 1 d .
C74B C 0.6852(3) 0.6094(3) 0.23824(15) 0.0496(9) Uani 1 1 d .
F74B F 0.64685(18) 0.56792(19) 0.19926(9) 0.0664(7) Uani 1 1 d .
C75B C 0.7146(3) 0.6998(3) 0.22858(14) 0.0513(9) Uani 1 1 d .
F75B F 0.7050(2) 0.7490(2) 0.17971(9) 0.0737(7) Uani 1 1 d .
C76B C 0.7574(3) 0.7396(3) 0.26884(15) 0.0457(8) Uani 1 1 d .
F76B F 0.78768(19) 0.82849(16) 0.25425(9) 0.0614(6) Uani 1 1 d .
C101 C 0.1831(6) 0.8845(6) 0.2384(4) 0.138(3) Uani 1 1 d .
H10G H 0.1769 0.8720 0.2785 0.166 Uiso 1 1 calc R
H10H H 0.1531 0.8329 0.2239 0.166 Uiso 1 1 calc R
Cl11 Cl 0.3084(2) 0.8785(2) 0.21454(18) 0.2104(16) Uani 1 1 d .
Cl12 Cl 0.10942(18) 0.9898(2) 0.22352(10) 0.1544(9) Uani 1 1 d .
C102 C -0.0230(5) 0.7563(4) 0.1200(3) 0.0980(18) Uani 1 1 d .
H10I H -0.0608 0.7713 0.1560 0.118 Uiso 1 1 calc R
H10J H -0.0155 0.6865 0.1185 0.118 Uiso 1 1 calc R
Cl21 Cl 0.09899(19) 0.7936(2) 0.11388(11) 0.1647(10) Uani 1 1 d .
Cl22 Cl -0.09700(15) 0.80981(10) 0.06872(7) 0.1058(5) Uani 1 1 d .
C103 C 0.3839(5) 1.0995(5) 0.2668(2) 0.101(2) Uani 1 1 d .
H10K H 0.3980 1.1660 0.2568 0.121 Uiso 1 1 calc R
H10L H 0.3583 1.0759 0.2354 0.121 Uiso 1 1 calc R
Cl31 Cl 0.49931(15) 1.03057(16) 0.28011(9) 0.1290(7) Uani 1 1 d .
Cl32 Cl 0.28858(17) 1.0963(2) 0.32218(10) 0.1830(13) Uani 1 1 d .

loop_
_atom_site_aniso_label
_atom_site_aniso_U_11
_atom_site_aniso_U_22
_atom_site_aniso_U_33
_atom_site_aniso_U_23
_atom_site_aniso_U_13
_atom_site_aniso_U_12
P1A 0.0323(4) 0.0368(4) 0.0396(4) -0.0023(3) -0.0061(3) -0.0078(3)
B1A 0.0324(18) 0.0403(19) 0.0378(19) -0.0028(15) -0.0033(15) -0.0106(15)
C1A 0.0375(18) 0.0390(17) 0.0432(18) -0.0030(14) -0.0082(14) -0.0090(14)
C2A 0.0373(18) 0.0389(17) 0.0366(17) -0.0031(13) -0.0023(13) -0.0111(14)
C3A 0.0372(18) 0.0359(16) 0.0381(17) -0.0017(13) -0.0052(13) -0.0092(13)
C4A 0.0371(18) 0.0429(17) 0.0320(16) -0.0001(13) -0.0023(13) -0.0087(14)
C5A 0.042(2) 0.044(2) 0.101(3) -0.018(2) -0.009(2) -0.0074(16)
C6A 0.073(3) 0.061(3) 0.177(6) -0.037(4) -0.029(4) -0.018(2)
C7A 0.079(3) 0.049(2) 0.138(5) -0.020(3) -0.026(3) -0.018(2)
C8A 0.0390(18) 0.0416(18) 0.055(2) -0.0059(15) -0.0071(16) -0.0103(14)
C9A 0.062(2) 0.059(2) 0.059(2) -0.0190(19) -0.0104(19) -0.0137(19)
C10A 0.101(4) 0.078(3) 0.092(4) -0.035(3) -0.014(3) -0.032(3)
C21A 0.045(2) 0.058(2) 0.052(2) 0.0031(17) -0.0081(17) -0.0158(17)
C22A 0.050(2) 0.069(3) 0.061(2) 0.008(2) -0.0079(19) -0.0240(19)
C23A 0.065(3) 0.074(3) 0.043(2) 0.0014(19) -0.0136(18) -0.025(2)
C24A 0.049(2) 0.051(2) 0.079(3) 0.016(2) -0.015(2) -0.0093(17)
C31A 0.047(2) 0.060(2) 0.056(2) -0.0134(18) -0.0075(17) -0.0122(17)
C32A 0.080(3) 0.098(4) 0.051(2) 0.001(2) -0.015(2) -0.021(3)
C33A 0.047(2) 0.069(2) 0.054(2) -0.0249(19) -0.0034(17) -0.0078(18)
C34A 0.048(2) 0.066(3) 0.079(3) -0.032(2) -0.005(2) -0.0142(19)
C41A 0.042(2) 0.045(2) 0.078(3) -0.0022(19) -0.0142(19) -0.0076(16)
C42A 0.059(3) 0.061(3) 0.096(4) -0.029(2) 0.004(2) -0.007(2)
C43A 0.054(2) 0.053(2) 0.094(3) 0.011(2) -0.024(2) -0.0053(19)
C44A 0.038(2) 0.055(2) 0.105(4) -0.004(2) -0.018(2) -0.0049(17)
C51A 0.0310(16) 0.0413(17) 0.0376(17) -0.0029(13) -0.0037(13) -0.0062(13)
C52A 0.0424(19) 0.0456(19) 0.0419(18) 0.0008(15) -0.0092(15) -0.0098(15)
F52A 0.0722(14) 0.0495(12) 0.0514(12) 0.0081(9) -0.0200(11) -0.0183(10)
C53A 0.045(2) 0.0416(19) 0.057(2) -0.0031(16) -0.0034(17) -0.0114(15)
F53A 0.0802(16) 0.0440(12) 0.0779(16) 0.0060(11) -0.0162(13) -0.0231(11)
C54A 0.0401(19) 0.047(2) 0.059(2) -0.0175(17) -0.0089(16) -0.0065(15)
F54A 0.0679(15) 0.0525(13) 0.0862(17) -0.0252(12) -0.0213(13) -0.0136(11)
C55A 0.0375(18) 0.055(2) 0.0427(19) -0.0114(16) -0.0067(15) -0.0029(15)
F55A 0.0656(14) 0.0705(14) 0.0493(12) -0.0170(11) -0.0211(11) -0.0055(11)
C56A 0.0385(17) 0.0396(17) 0.0398(18) -0.0030(14) -0.0027(14) -0.0045(14)
F56A 0.0524(12) 0.0494(11) 0.0401(10) 0.0002(9) -0.0104(9) -0.0081(9)
C61A 0.0331(16) 0.0401(17) 0.0365(17) -0.0030(13) -0.0038(13) -0.0078(13)
C62A 0.0331(16) 0.0424(17) 0.0370(17) -0.0054(14) -0.0014(13) -0.0077(13)
F62A 0.0340(10) 0.0658(13) 0.0428(10) -0.0049(9) -0.0027(8) -0.0150(9)
C63A 0.0395(18) 0.0437(18) 0.0432(18) -0.0047(14) -0.0122(15) -0.0079(14)
F63A 0.0416(11) 0.0658(13) 0.0514(12) -0.0065(10) -0.0169(9) -0.0093(9)
C64A 0.051(2) 0.0468(19) 0.0327(17) -0.0002(14) -0.0086(15) -0.0121(15)
F64A 0.0654(14) 0.0784(15) 0.0359(11) -0.0010(10) -0.0103(10) -0.0142(12)
C65A 0.0421(19) 0.0497(19) 0.0363(17) -0.0023(15) 0.0020(14) -0.0085(15)
F65A 0.0492(12) 0.0786(15) 0.0430(11) -0.0034(10) 0.0074(9) -0.0110(11)
C66A 0.0332(17) 0.0453(18) 0.0429(18) -0.0014(14) -0.0060(14) -0.0070(14)
F66A 0.0319(10) 0.0774(14) 0.0472(11) -0.0012(10) -0.0031(8) -0.0091(9)
C71A 0.0330(16) 0.0423(17) 0.0374(17) -0.0044(14) -0.0047(13) -0.0088(13)
C72A 0.0409(19) 0.0481(19) 0.0446(19) -0.0043(15) -0.0002(15) -0.0039(15)
F72A 0.0623(13) 0.0492(12) 0.0554(13) 0.0092(10) 0.0078(10) -0.0010(10)
C73A 0.049(2) 0.065(2) 0.042(2) 0.0007(17) 0.0051(16) -0.0156(18)
F73A 0.0808(18) 0.0861(18) 0.0598(15) 0.0145(13) 0.0198(13) -0.0152(14)
C74A 0.0370(19) 0.074(3) 0.047(2) -0.0196(19) 0.0040(16) -0.0099(18)
F74A 0.0501(13) 0.106(2) 0.0598(14) -0.0193(14) 0.0145(11) -0.0057(13)
C75A 0.0337(18) 0.057(2) 0.054(2) -0.0190(18) -0.0066(16) 0.0012(15)
F75A 0.0507(13) 0.0712(15) 0.0717(15) -0.0202(12) -0.0045(11) 0.0130(11)
C76A 0.0377(18) 0.0465(19) 0.0410(18) -0.0048(15) -0.0086(14) -0.0057(14)
F76A 0.0504(12) 0.0462(11) 0.0535(12) -0.0016(9) -0.0059(9) 0.0000(9)
P1B 0.0394(5) 0.0480(5) 0.0420(5) -0.0021(4) -0.0029(4) -0.0073(4)
B1B 0.0346(19) 0.046(2) 0.039(2) -0.0037(16) -0.0059(16) -0.0095(16)
C1B 0.046(2) 0.066(2) 0.0423(19) -0.0093(17) -0.0032(16) -0.0047(17)
C2B 0.045(2) 0.0456(19) 0.047(2) -0.0081(15) -0.0079(16) -0.0062(15)
C3B 0.0395(19) 0.0473(19) 0.0371(17) -0.0055(14) -0.0070(14) -0.0060(14)
C4B 0.0403(18) 0.0402(17) 0.0413(18) -0.0022(14) -0.0079(14) -0.0054(14)
C5B 0.069(3) 0.160(6) 0.050(3) -0.031(3) -0.013(2) 0.016(3)
C6B 0.118(5) 0.119(5) 0.055(3) -0.007(3) -0.024(3) 0.039(4)
C7B 0.171(7) 0.135(6) 0.048(3) -0.004(3) -0.026(4) 0.003(5)
C8B 0.047(2) 0.063(2) 0.0430(19) -0.0107(17) -0.0101(16) -0.0052(17)
C9B 0.066(3) 0.074(3) 0.077(3) -0.033(2) -0.024(2) 0.004(2)
C10B 0.087(4) 0.118(5) 0.122(5) -0.079(4) -0.052(4) 0.024(3)
C21B 0.048(2) 0.067(2) 0.0425(19) -0.0064(17) -0.0043(16) -0.0155(18)
C22B 0.057(3) 0.103(4) 0.062(3) -0.022(2) -0.009(2) -0.026(2)
C23B 0.055(2) 0.072(3) 0.064(3) -0.025(2) 0.007(2) -0.013(2)
C24B 0.059(2) 0.091(3) 0.043(2) -0.006(2) -0.0048(18) -0.027(2)
C31B 0.043(2) 0.052(2) 0.058(2) 0.0010(18) 0.0069(17) -0.0078(16)
C32B 0.074(3) 0.055(2) 0.080(3) 0.000(2) 0.012(2) -0.017(2)
C33B 0.047(2) 0.076(3) 0.100(4) -0.001(3) 0.001(2) -0.013(2)
C34B 0.095(4) 0.067(3) 0.057(3) 0.002(2) 0.021(2) -0.011(3)
C41B 0.061(2) 0.048(2) 0.065(3) -0.0020(18) -0.015(2) -0.0068(18)
C42B 0.083(3) 0.063(3) 0.094(4) 0.006(3) -0.037(3) 0.003(2)
C43B 0.083(3) 0.054(2) 0.085(3) -0.010(2) -0.009(3) 0.004(2)
C44B 0.093(4) 0.057(3) 0.084(3) -0.001(2) -0.023(3) -0.026(2)
C51B 0.0379(17) 0.0458(18) 0.0397(18) -0.0042(14) -0.0065(14) -0.0109(14)
C52B 0.0450(19) 0.049(2) 0.0435(19) -0.0040(15) -0.0069(15) -0.0080(16)
F52B 0.0591(13) 0.0565(12) 0.0493(12) 0.0067(10) -0.0028(10) -0.0055(10)
C53B 0.053(2) 0.050(2) 0.063(2) -0.0042(18) -0.0153(19) -0.0014(17)
F53B 0.0787(17) 0.0628(15) 0.0887(19) 0.0058(13) -0.0170(14) 0.0159(13)
C54B 0.0368(19) 0.060(2) 0.075(3) -0.025(2) -0.0039(19) 0.0010(17)
F54B 0.0532(14) 0.0792(17) 0.107(2) -0.0266(16) 0.0013(14) 0.0146(12)
C55B 0.0385(19) 0.062(2) 0.056(2) -0.0171(19) 0.0042(17) -0.0125(17)
F55B 0.0574(14) 0.0903(18) 0.0703(16) -0.0180(14) 0.0206(12) -0.0119(13)
C56B 0.0425(19) 0.0465(19) 0.0457(19) -0.0041(15) -0.0029(15) -0.0143(15)
F56B 0.0561(13) 0.0614(13) 0.0489(12) -0.0004(10) 0.0039(10) -0.0142(10)
C61B 0.0416(18) 0.0449(18) 0.0401(18) -0.0021(14) -0.0052(14) -0.0098(15)
C62B 0.0396(19) 0.049(2) 0.055(2) -0.0089(16) -0.0059(16) -0.0080(15)
F62B 0.0405(11) 0.0586(13) 0.0881(17) -0.0164(12) -0.0160(11) -0.0095(10)
C63B 0.048(2) 0.055(2) 0.059(2) -0.0085(18) -0.0067(18) -0.0223(18)
F63B 0.0585(14) 0.0655(15) 0.106(2) -0.0145(14) -0.0152(14) -0.0287(12)
C64B 0.065(3) 0.042(2) 0.058(2) -0.0044(17) -0.0062(19) -0.0159(18)
F64B 0.0842(17) 0.0444(12) 0.0956(19) -0.0045(12) -0.0084(15) -0.0204(12)
C65B 0.050(2) 0.045(2) 0.052(2) 0.0006(16) -0.0084(17) -0.0037(16)
F65B 0.0654(15) 0.0505(13) 0.0809(17) 0.0036(11) -0.0155(12) 0.0017(11)
C66B 0.0417(19) 0.050(2) 0.0447(19) 0.0003(15) -0.0066(15) -0.0122(15)
F66B 0.0387(11) 0.0530(12) 0.0702(14) 0.0022(10) -0.0129(10) -0.0085(9)
C71B 0.0342(17) 0.0493(19) 0.0351(17) -0.0046(14) -0.0029(13) -0.0084(14)
C72B 0.0380(18) 0.0476(19) 0.0349(17) -0.0060(14) -0.0031(14) -0.0082(14)
F72B 0.0559(12) 0.0469(11) 0.0420(11) -0.0008(9) -0.0045(9) -0.0133(9)
C73B 0.0381(18) 0.052(2) 0.048(2) -0.0139(16) 0.0017(15) -0.0086(15)
F73B 0.0594(13) 0.0580(13) 0.0667(14) -0.0212(11) -0.0040(11) -0.0205(10)
C74B 0.0343(18) 0.071(2) 0.047(2) -0.0225(18) -0.0045(15) -0.0072(17)
F74B 0.0577(14) 0.0976(18) 0.0509(13) -0.0314(12) -0.0133(11) -0.0103(12)
C75B 0.048(2) 0.071(3) 0.0351(18) -0.0035(17) -0.0065(15) -0.0024(18)
F75B 0.0846(18) 0.0975(19) 0.0402(12) 0.0045(12) -0.0215(12) -0.0069(14)
C76B 0.0452(19) 0.050(2) 0.0425(19) 0.0001(15) -0.0043(15) -0.0123(16)
F76B 0.0768(15) 0.0603(13) 0.0486(12) 0.0126(10) -0.0134(11) -0.0204(11)
C101 0.134(6) 0.132(6) 0.154(7) 0.055(5) -0.039(5) -0.061(5)
Cl11 0.1159(17) 0.138(2) 0.359(5) -0.045(2) 0.037(2) 0.0077(14)
Cl12 0.1174(15) 0.183(2) 0.1482(18) 0.0316(16) -0.0245(13) 0.0145(14)
C102 0.125(5) 0.077(4) 0.096(4) -0.006(3) -0.015(4) -0.024(3)
Cl21 0.1201(16) 0.244(3) 0.1441(19) -0.0215(19) -0.0137(14) -0.0746(18)
Cl22 0.1389(14) 0.0599(7) 0.1235(13) -0.0150(7) -0.0354(10) -0.0034(8)
C103 0.107(4) 0.115(5) 0.085(4) 0.034(3) -0.037(3) -0.034(4)
Cl31 0.1028(12) 0.1509(17) 0.1328(15) 0.0497(13) -0.0416(11) -0.0280(11)
Cl32 0.1128(15) 0.290(3) 0.1256(16) 0.110(2) -0.0122(12) -0.0386(18)

loop_
_atom_type_symbol
_atom_type_description
_atom_type_scat_dispersion_real
_atom_type_scat_dispersion_imag
_atom_type_scat_source
C C 0.0181 0.0091 'International Tables Vol C Tables 4.2.6.8 and 6.1.1.4'
H H 0.0000 0.0000 'International Tables Vol C Tables 4.2.6.8 and 6.1.1.4'
B B 0.0090 0.0039 'International Tables Vol C Tables 4.2.6.8 and 6.1.1.4'
F F 0.0727 0.0534 'International Tables Vol C Tables 4.2.6.8 and 6.1.1.4'
P P 0.2955 0.4335 'International Tables Vol C Tables 4.2.6.8 and 6.1.1.4'
Cl Cl 0.3639 0.7018 'International Tables Vol C Tables 4.2.6.8 and 6.1.1.4'

loop_
_geom_angle_atom_site_label_1
_geom_angle_atom_site_label_2
_geom_angle_atom_site_label_3
_geom_angle
C1A P1A C41A 110.51(16)
C1A P1A C21A 104.07(16)
C41A P1A C21A 111.57(18)
C1A P1A C31A 109.94(16)
C41A P1A C31A 109.15(18)
C21A P1A C31A 111.52(18)
C4A B1A C61A 101.9(3)
C4A B1A C51A 116.1(3)
C61A B1A C51A 113.1(3)
C4A B1A C71A 111.7(3)
C61A B1A C71A 113.1(3)
C51A B1A C71A 101.4(3)
C2A C1A C5A 118.0(3)
C2A C1A P1A 118.7(2)
C5A C1A P1A 122.7(2)
C3A C2A C1A 170.1(3)
C2A C3A C4A 173.7(3)
C3A C4A C8A 114.4(3)
C3A C4A B1A 128.4(3)
C8A C4A B1A 116.9(3)
C6A C5A C1A 118.3(4)
C6A C5A H5A1 107.7
C1A C5A H5A1 107.7
C6A C5A H5A2 107.7
C1A C5A H5A2 107.7
H5A1 C5A H5A2 107.1
C5A C6A C7A 115.6(5)
C5A C6A H6A1 108.4
C7A C6A H6A1 108.4
C5A C6A H6A2 108.4
C7A C6A H6A2 108.4
H6A1 C6A H6A2 107.4
C6A C7A H7A1 109.5
C6A C7A H7A2 109.5
H7A1 C7A H7A2 109.5
C6A C7A H7A3 109.5
H7A1 C7A H7A3 109.5
H7A2 C7A H7A3 109.5
C9A C8A C4A 114.7(3)
C9A C8A H8A1 108.6
C4A C8A H8A1 108.6
C9A C8A H8A2 108.6
C4A C8A H8A2 108.6
H8A1 C8A H8A2 107.6
C8A C9A C10A 113.5(4)
C8A C9A H9A1 108.9
C10A C9A H9A1 108.9
C8A C9A H9A2 108.9
C10A C9A H9A2 108.9
H9A1 C9A H9A2 107.7
C9A C10A H10A 109.5
C9A C10A H10B 109.5
H10A C10A H10B 109.5
C9A C10A H10C 109.5
H10A C10A H10C 109.5
H10B C10A H10C 109.5
C23A C21A C22A 108.5(3)
C23A C21A C24A 108.0(3)
C22A C21A C24A 108.7(3)
C23A C21A P1A 108.3(3)
C22A C21A P1A 113.2(3)
C24A C21A P1A 110.0(3)
C21A C22A H22A 109.5
C21A C22A H22B 109.5
H22A C22A H22B 109.5
C21A C22A H22C 109.5
H22A C22A H22C 109.5
H22B C22A H22C 109.5
C21A C23A H23A 109.5
C21A C23A H23B 109.5
H23A C23A H23B 109.5
C21A C23A H23C 109.5
H23A C23A H23C 109.5
H23B C23A H23C 109.5
C21A C24A H24A 109.5
C21A C24A H24B 109.5
H24A C24A H24B 109.5
C21A C24A H24C 109.5
H24A C24A H24C 109.5
H24B C24A H24C 109.5
C33A C31A C34A 107.7(3)
C33A C31A C32A 105.7(4)
C34A C31A C32A 110.6(3)
C33A C31A P1A 111.2(3)
C34A C31A P1A 111.7(3)
C32A C31A P1A 109.8(3)
C31A C32A H32A 109.5
C31A C32A H32B 109.5
H32A C32A H32B 109.5
C31A C32A H32C 109.5
H32A C32A H32C 109.5
H32B C32A H32C 109.5
C31A C33A H33A 109.5
C31A C33A H33B 109.5
H33A C33A H33B 109.5
C31A C33A H33C 109.5
H33A C33A H33C 109.5
H33B C33A H33C 109.5
C31A C34A H34A 109.5
C31A C34A H34B 109.5
H34A C34A H34B 109.5
C31A C34A H34C 109.5
H34A C34A H34C 109.5
H34B C34A H34C 109.5
C44A C41A C42A 106.9(4)
C44A C41A C43A 107.4(3)
C42A C41A C43A 108.4(4)
C44A C41A P1A 111.0(3)
C42A C41A P1A 111.3(3)
C43A C41A P1A 111.6(3)
C41A C42A H42A 109.5
C41A C42A H42B 109.5
H42A C42A H42B 109.5
C41A C42A H42C 109.5
H42A C42A H42C 109.5
H42B C42A H42C 109.5
C41A C43A H43A 109.5
C41A C43A H43B 109.5
H43A C43A H43B 109.5
C41A C43A H43C 109.5
H43A C43A H43C 109.5
H43B C43A H43C 109.5
C41A C44A H44A 109.5
C41A C44A H44B 109.5
H44A C44A H44B 109.5
C41A C44A H44C 109.5
H44A C44A H44C 109.5
H44B C44A H44C 109.5
C52A C51A C56A 112.8(3)
C52A C51A B1A 126.3(3)
C56A C51A B1A 119.6(3)
F52A C52A C53A 114.7(3)
F52A C52A C51A 120.9(3)
C53A C52A C51A 124.3(3)
F53A C53A C54A 119.7(3)
F53A C53A C52A 120.4(3)
C54A C53A C52A 119.9(3)
F54A C54A C53A 121.0(3)
F54A C54A C55A 120.2(3)
C53A C54A C55A 118.8(3)
F55A C55A C54A 119.5(3)
F55A C55A C56A 120.7(3)
C54A C55A C56A 119.8(3)
F56A C56A C55A 116.4(3)
F56A C56A C51A 119.3(3)
C55A C56A C51A 124.3(3)
C62A C61A C66A 112.7(3)
C62A C61A B1A 127.5(3)
C66A C61A B1A 119.5(3)
F62A C62A C63A 114.5(3)
F62A C62A C61A 121.1(3)
C63A C62A C61A 124.4(3)
F63A C63A C64A 119.1(3)
F63A C63A C62A 121.0(3)
C64A C63A C62A 119.8(3)
F64A C64A C65A 121.4(3)
F64A C64A C63A 120.1(3)
C65A C64A C63A 118.4(3)
F65A C65A C64A 119.6(3)
F65A C65A C66A 120.7(3)
C64A C65A C66A 119.8(3)
F66A C66A C65A 115.9(3)
F66A C66A C61A 119.3(3)
C65A C66A C61A 124.8(3)
C72A C71A C76A 113.0(3)
C72A C71A B1A 126.0(3)
C76A C71A B1A 120.4(3)
F72A C72A C73A 115.1(3)
F72A C72A C71A 120.7(3)
C73A C72A C71A 124.2(3)
F73A C73A C74A 119.9(3)
F73A C73A C72A 120.4(4)
C74A C73A C72A 119.8(4)
F74A C74A C73A 120.6(4)
F74A C74A C75A 120.4(4)
C73A C74A C75A 119.0(3)
F75A C75A C74A 119.9(3)
F75A C75A C76A 120.7(4)
C74A C75A C76A 119.4(3)
F76A C76A C75A 116.0(3)
F76A C76A C71A 119.4(3)
C75A C76A C71A 124.6(3)
C1B P1B C41B 104.81(19)
C1B P1B C21B 107.97(17)
C41B P1B C21B 111.24(19)
C1B P1B C31B 110.53(18)
C41B P1B C31B 111.25(18)
C21B P1B C31B 110.83(18)
C4B B1B C71B 115.6(3)
C4B B1B C61B 99.5(3)
C71B B1B C61B 114.2(3)
C4B B1B C51B 112.6(3)
C71B B1B C51B 101.6(3)
C61B B1B C51B 114.0(3)
C2B C1B C5B 116.2(4)
C2B C1B P1B 120.9(3)
C5B C1B P1B 121.1(3)
C3B C2B C1B 165.9(4)
C2B C3B C4B 176.4(4)
C3B C4B C8B 115.9(3)
C3B C4B B1B 126.3(3)
C8B C4B B1B 117.3(3)
C6B C5B C1B 116.9(5)
C6B C5B H5B1 108.1
C1B C5B H5B1 108.1
C6B C5B H5B2 108.1
C1B C5B H5B2 108.1
H5B1 C5B H5B2 107.3
C5B C6B C7B 117.3(5)
C5B C6B H6B1 108.0
C7B C6B H6B1 108.0
C5B C6B H6B2 108.0
C7B C6B H6B2 108.0
H6B1 C6B H6B2 107.2
C6B C7B H7B1 109.5
C6B C7B H7B2 109.5
H7B1 C7B H7B2 109.5
C6B C7B H7B3 109.5
H7B1 C7B H7B3 109.5
H7B2 C7B H7B3 109.5
C9B C8B C4B 116.1(3)
C9B C8B H8B1 108.3
C4B C8B H8B1 108.3
C9B C8B H8B2 108.3
C4B C8B H8B2 108.3
H8B1 C8B H8B2 107.4
C8B C9B C10B 112.8(4)
C8B C9B H9B1 109.0
C10B C9B H9B1 109.0
C8B C9B H9B2 109.0
C10B C9B H9B2 109.0
H9B1 C9B H9B2 107.8
C9B C10B H10D 109.5
C9B C10B H10E 109.5
H10D C10B H10E 109.5
C9B C10B H10F 109.5
H10D C10B H10F 109.5
H10E C10B H10F 109.5
C24B C21B C23B 107.7(3)
C24B C21B C22B 108.4(3)
C23B C21B C22B 106.8(4)
C24B C21B P1B 111.8(3)
C23B C21B P1B 110.0(3)
C22B C21B P1B 111.8(3)
C21B C22B H22D 109.5
C21B C22B H22E 109.5
H22D C22B H22E 109.5
C21B C22B H22F 109.5
H22D C22B H22F 109.5
H22E C22B H22F 109.5
C21B C23B H23D 109.5
C21B C23B H23E 109.5
H23D C23B H23E 109.5
C21B C23B H23F 109.5
H23D C23B H23F 109.5
H23E C23B H23F 109.5
C21B C24B H24D 109.5
C21B C24B H24E 109.5
H24D C24B H24E 109.5
C21B C24B H24F 109.5
H24D C24B H24F 109.5
H24E C24B H24F 109.5
C32B C31B C34B 106.3(4)
C32B C31B C33B 108.9(4)
C34B C31B C33B 106.9(4)
C32B C31B P1B 110.1(3)
C34B C31B P1B 113.6(3)
C33B C31B P1B 110.8(3)
C31B C32B H32D 109.5
C31B C32B H32E 109.5
H32D C32B H32E 109.5
C31B C32B H32F 109.5
H32D C32B H32F 109.5
H32E C32B H32F 109.5
C31B C33B H33D 109.5
C31B C33B H33E 109.5
H33D C33B H33E 109.5
C31B C33B H33F 109.5
H33D C33B H33F 109.5
H33E C33B H33F 109.5
C31B C34B H34D 109.5
C31B C34B H34E 109.5
H34D C34B H34E 109.5
C31B C34B H34F 109.5
H34D C34B H34F 109.5
H34E C34B H34F 109.5
C43B C41B C44B 106.6(4)
C43B C41B C42B 107.9(4)
C44B C41B C42B 108.7(4)
C43B C41B P1B 112.5(3)
C44B C41B P1B 109.3(3)
C42B C41B P1B 111.6(3)
C41B C42B H42D 109.5
C41B C42B H42E 109.5
H42D C42B H42E 109.5
C41B C42B H42F 109.5
H42D C42B H42F 109.5
H42E C42B H42F 109.5
C41B C43B H43D 109.5
C41B C43B H43E 109.5
H43D C43B H43E 109.5
C41B C43B H43F 109.5
H43D C43B H43F 109.5
H43E C43B H43F 109.5
C41B C44B H44D 109.5
C41B C44B H44E 109.5
H44D C44B H44E 109.5
C41B C44B H44F 109.5
H44D C44B H44F 109.5
H44E C44B H44F 109.5
C52B C51B C56B 112.6(3)
C52B C51B B1B 126.8(3)
C56B C51B B1B 120.1(3)
F52B C52B C51B 120.8(3)
F52B C52B C53B 114.7(3)
C51B C52B C53B 124.5(3)
F53B C53B C54B 120.1(4)
F53B C53B C52B 120.4(4)
C54B C53B C52B 119.5(4)
F54B C54B C53B 120.4(4)
F54B C54B C55B 120.4(4)
C53B C54B C55B 119.2(3)
F55B C55B C54B 120.1(3)
F55B C55B C56B 120.7(4)
C54B C55B C56B 119.2(4)
F56B C56B C55B 116.0(3)
F56B C56B C51B 119.1(3)
C55B C56B C51B 124.9(4)
C62B C61B C66B 112.6(3)
C62B C61B B1B 127.2(3)
C66B C61B B1B 119.7(3)
F62B C62B C61B 120.2(3)
F62B C62B C63B 114.8(3)
C61B C62B C63B 124.9(3)
F63B C63B C64B 119.8(3)
F63B C63B C62B 120.4(4)
C64B C63B C62B 119.8(3)
F64B C64B C65B 120.8(4)
F64B C64B C63B 120.9(4)
C65B C64B C63B 118.3(3)
F65B C65B C64B 119.1(3)
F65B C65B C66B 121.0(3)
C64B C65B C66B 119.9(3)
F66B C66B C65B 115.8(3)
F66B C66B C61B 119.7(3)
C65B C66B C61B 124.5(3)
C76B C71B C72B 112.8(3)
C76B C71B B1B 127.3(3)
C72B C71B B1B 118.9(3)
F72B C72B C73B 115.5(3)
F72B C72B C71B 119.6(3)
C73B C72B C71B 124.8(3)
F73B C73B C74B 120.2(3)
F73B C73B C72B 120.3(3)
C74B C73B C72B 119.5(3)
F74B C74B C75B 120.9(4)
F74B C74B C73B 120.1(4)
C75B C74B C73B 119.0(3)
F75B C75B C74B 120.1(3)
F75B C75B C76B 120.1(4)
C74B C75B C76B 119.8(3)
F76B C76B C71B 120.9(3)
F76B C76B C75B 115.0(3)
C71B C76B C75B 124.1(3)
Cl11 C101 Cl12 116.0(4)
Cl11 C101 H10G 108.3
Cl12 C101 H10G 108.3
Cl11 C101 H10H 108.3
Cl12 C101 H10H 108.3
H10G C101 H10H 107.4
Cl21 C102 Cl22 112.8(4)
Cl21 C102 H10I 109.0
Cl22 C102 H10I 109.0
Cl21 C102 H10J 109.0
Cl22 C102 H10J 109.0
H10I C102 H10J 107.8
Cl32 C103 Cl31 112.0(3)
Cl32 C103 H10K 109.2
Cl31 C103 H10K 109.2
Cl32 C103 H10L 109.2
Cl31 C103 H10L 109.2
H10K C103 H10L 107.9

loop_
_geom_bond_atom_site_label_1
_geom_bond_atom_site_label_2
_geom_bond_distance
P1A C1A 1.816(3)
P1A C41A 1.888(4)
P1A C21A 1.891(4)
P1A C31A 1.893(4)
B1A C4A 1.640(5)
B1A C61A 1.654(5)
B1A C51A 1.658(5)
B1A C71A 1.661(5)
C1A C2A 1.335(5)
C1A C5A 1.537(5)
C2A C3A 1.268(5)
C3A C4A 1.330(5)
C4A C8A 1.523(5)
C5A C6A 1.437(6)
C5A H5A1 0.9800
C5A H5A2 0.9800
C6A C7A 1.511(6)
C6A H6A1 0.9800
C6A H6A2 0.9800
C7A H7A1 0.9700
C7A H7A2 0.9700
C7A H7A3 0.9700
C8A C9A 1.512(5)
C8A H8A1 0.9800
C8A H8A2 0.9800
C9A C10A 1.520(6)
C9A H9A1 0.9800
C9A H9A2 0.9800
C10A H10A 0.9700
C10A H10B 0.9700
C10A H10C 0.9700
C21A C23A 1.548(5)
C21A C22A 1.551(5)
C21A C24A 1.553(6)
C22A H22A 0.9700
C22A H22B 0.9700
C22A H22C 0.9700
C23A H23A 0.9700
C23A H23B 0.9700
C23A H23C 0.9700
C24A H24A 0.9700
C24A H24B 0.9700
C24A H24C 0.9700
C31A C33A 1.533(5)
C31A C34A 1.549(5)
C31A C32A 1.555(6)
C32A H32A 0.9700
C32A H32B 0.9700
C32A H32C 0.9700
C33A H33A 0.9700
C33A H33B 0.9700
C33A H33C 0.9700
C34A H34A 0.9700
C34A H34B 0.9700
C34A H34C 0.9700
C41A C44A 1.552(5)
C41A C42A 1.556(6)
C41A C43A 1.556(6)
C42A H42A 0.9700
C42A H42B 0.9700
C42A H42C 0.9700
C43A H43A 0.9700
C43A H43B 0.9700
C43A H43C 0.9700
C44A H44A 0.9700
C44A H44B 0.9700
C44A H44C 0.9700
C51A C52A 1.389(5)
C51A C56A 1.392(5)
C52A F52A 1.348(4)
C52A C53A 1.383(5)
C53A F53A 1.347(4)
C53A C54A 1.364(5)
C54A F54A 1.348(4)
C54A C55A 1.367(5)
C55A F55A 1.350(4)
C55A C56A 1.381(5)
C56A F56A 1.356(4)
C61A C62A 1.383(4)
C61A C66A 1.395(5)
C62A F62A 1.359(4)
C62A C63A 1.382(5)
C63A F63A 1.350(4)
C63A C64A 1.378(5)
C64A F64A 1.341(4)
C64A C65A 1.368(5)
C65A F65A 1.352(4)
C65A C66A 1.374(5)
C66A F66A 1.353(4)
C71A C72A 1.388(5)
C71A C76A 1.391(5)
C72A F72A 1.352(4)
C72A C73A 1.383(5)
C73A F73A 1.344(4)
C73A C74A 1.367(6)
C74A F74A 1.347(4)
C74A C75A 1.374(6)
C75A F75A 1.350(4)
C75A C76A 1.378(5)
C76A F76A 1.348(4)
P1B C1B 1.806(4)
P1B C41B 1.893(4)
P1B C21B 1.896(4)
P1B C31B 1.904(4)
B1B C4B 1.632(5)
B1B C71B 1.650(5)
B1B C61B 1.656(5)
B1B C51B 1.658(5)
C1B C2B 1.335(5)
C1B C5B 1.536(6)
C2B C3B 1.265(5)
C3B C4B 1.322(5)
C4B C8B 1.526(5)
C5B C6B 1.417(7)
C5B H5B1 0.9800
C5B H5B2 0.9800
C6B C7B 1.496(7)
C6B H6B1 0.9800
C6B H6B2 0.9800
C7B H7B1 0.9700
C7B H7B2 0.9700
C7B H7B3 0.9700
C8B C9B 1.490(6)
C8B H8B1 0.9800
C8B H8B2 0.9800
C9B C10B 1.518(6)
C9B H9B1 0.9800
C9B H9B2 0.9800
C10B H10D 0.9700
C10B H10E 0.9700
C10B H10F 0.9700
C21B C24B 1.534(6)
C21B C23B 1.547(6)
C21B C22B 1.553(5)
C22B H22D 0.9700
C22B H22E 0.9700
C22B H22F 0.9700
C23B H23D 0.9700
C23B H23E 0.9700
C23B H23F 0.9700
C24B H24D 0.9700
C24B H24E 0.9700
C24B H24F 0.9700
C31B C32B 1.524(6)
C31B C34B 1.530(6)
C31B C33B 1.556(6)
C32B H32D 0.9700
C32B H32E 0.9700
C32B H32F 0.9700
C33B H33D 0.9700
C33B H33E 0.9700
C33B H33F 0.9700
C34B H34D 0.9700
C34B H34E 0.9700
C34B H34F 0.9700
C41B C43B 1.532(6)
C41B C44B 1.542(6)
C41B C42B 1.543(6)
C42B H42D 0.9700
C42B H42E 0.9700
C42B H42F 0.9700
C43B H43D 0.9700
C43B H43E 0.9700
C43B H43F 0.9700
C44B H44D 0.9700
C44B H44E 0.9700
C44B H44F 0.9700
C51B C52B 1.383(5)
C51B C56B 1.391(5)
C52B F52B 1.359(4)
C52B C53B 1.385(5)
C53B F53B 1.343(5)
C53B C54B 1.365(6)
C54B F54B 1.345(4)
C54B C55B 1.370(6)
C55B F55B 1.342(4)
C55B C56B 1.375(5)
C56B F56B 1.357(4)
C61B C62B 1.377(5)
C61B C66B 1.395(5)
C62B F62B 1.366(4)
C62B C63B 1.382(5)
C63B F63B 1.351(4)
C63B C64B 1.373(6)
C64B F64B 1.340(4)
C64B C65B 1.371(5)
C65B F65B 1.352(4)
C65B C66B 1.380(5)
C66B F66B 1.350(4)
C71B C76B 1.380(5)
C71B C72B 1.391(5)
C72B F72B 1.352(4)
C72B C73B 1.375(5)
C73B F73B 1.355(4)
C73B C74B 1.365(5)
C74B F74B 1.345(4)
C74B C75B 1.365(6)
C75B F75B 1.345(4)
C75B C76B 1.389(5)
C76B F76B 1.359(4)
C101 Cl11 1.641(8)
C101 Cl12 1.697(8)
C101 H10G 0.9800
C101 H10H 0.9800
C102 Cl21 1.705(7)
C102 Cl22 1.746(7)
C102 H10I 0.9800
C102 H10J 0.9800
C103 Cl32 1.710(7)
C103 Cl31 1.728(6)
C103 H10K 0.9800
C103 H10L 0.9800

loop_
_geom_torsion_atom_site_label_1
_geom_torsion_atom_site_label_2
_geom_torsion_atom_site_label_3
_geom_torsion_atom_site_label_4
_geom_torsion
C41A P1A C1A C2A -179.4(3)
C21A P1A C1A C2A -59.5(3)
C31A P1A C1A C2A 60.0(3)
C41A P1A C1A C5A -8.6(4)
C21A P1A C1A C5A 111.3(3)
C31A P1A C1A C5A -129.1(3)
C5A C1A C2A C3A -17(2)
P1A C1A C2A C3A 154.8(19)
C1A C2A C3A C4A -14(5)
C2A C3A C4A C8A 27(3)
C2A C3A C4A B1A -146(3)
C61A B1A C4A C3A 113.0(4)
C51A B1A C4A C3A -10.4(5)
C71A B1A C4A C3A -126.0(3)
C61A B1A C4A C8A -59.5(3)
C51A B1A C4A C8A 177.1(3)
C71A B1A C4A C8A 61.6(4)
C2A C1A C5A C6A 16.5(7)
P1A C1A C5A C6A -154.4(4)
C1A C5A C6A C7A -178.1(5)
C3A C4A C8A C9A -68.1(4)
B1A C4A C8A C9A 105.4(4)
C4A C8A C9A C10A 168.9(4)
C1A P1A C21A C23A -41.5(3)
C41A P1A C21A C23A 77.7(3)
C31A P1A C21A C23A -160.0(3)
C1A P1A C21A C22A -161.9(3)
C41A P1A C21A C22A -42.7(3)
C31A P1A C21A C22A 79.7(3)
C1A P1A C21A C24A 76.3(3)
C41A P1A C21A C24A -164.5(3)
C31A P1A C21A C24A -42.2(3)
C1A P1A C31A C33A -39.4(3)
C41A P1A C31A C33A -160.8(3)
C21A P1A C31A C33A 75.5(3)
C1A P1A C31A C34A -159.8(3)
C41A P1A C31A C34A 78.9(3)
C21A P1A C31A C34A -44.9(3)
C1A P1A C31A C32A 77.2(3)
C41A P1A C31A C32A -44.2(3)
C21A P1A C31A C32A -167.9(3)
C1A P1A C41A C44A -166.8(3)
C21A P1A C41A C44A 77.9(3)
C31A P1A C41A C44A -45.8(4)
C1A P1A C41A C42A 74.2(3)
C21A P1A C41A C42A -41.0(3)
C31A P1A C41A C42A -164.7(3)
C1A P1A C41A C43A -47.0(3)
C21A P1A C41A C43A -162.3(3)
C31A P1A C41A C43A 74.0(3)
C4A B1A C51A C52A 135.0(3)
C61A B1A C51A C52A 17.6(5)
C71A B1A C51A C52A -103.8(4)
C4A B1A C51A C56A -59.0(4)
C61A B1A C51A C56A -176.3(3)
C71A B1A C51A C56A 62.3(4)
C56A C51A C52A F52A -177.4(3)
B1A C51A C52A F52A -10.5(5)
C56A C51A C52A C53A 0.0(5)
B1A C51A C52A C53A 166.9(3)
F52A C52A C53A F53A -1.4(5)
C51A C52A C53A F53A -178.9(3)
F52A C52A C53A C54A 177.6(3)
C51A C52A C53A C54A 0.1(6)
F53A C53A C54A F54A 0.9(5)
C52A C53A C54A F54A -178.2(3)
F53A C53A C54A C55A 179.6(3)
C52A C53A C54A C55A 0.6(5)
F54A C54A C55A F55A -0.9(5)
C53A C54A C55A F55A -179.7(3)
F54A C54A C55A C56A 177.3(3)
C53A C54A C55A C56A -1.5(5)
F55A C55A C56A F56A 1.7(5)
C54A C55A C56A F56A -176.5(3)
F55A C55A C56A C51A 179.9(3)
C54A C55A C56A C51A 1.7(5)
C52A C51A C56A F56A 177.2(3)
B1A C51A C56A F56A 9.4(4)
C52A C51A C56A C55A -0.9(5)
B1A C51A C56A C55A -168.8(3)
C4A B1A C61A C62A 107.6(4)
C51A B1A C61A C62A -127.0(3)
C71A B1A C61A C62A -12.4(5)
C4A B1A C61A C66A -66.2(4)
C51A B1A C61A C66A 59.1(4)
C71A B1A C61A C66A 173.7(3)
C66A C61A C62A F62A 176.2(3)
B1A C61A C62A F62A 2.0(5)
C66A C61A C62A C63A -3.1(5)
B1A C61A C62A C63A -177.3(3)
F62A C62A C63A F63A 2.6(5)
C61A C62A C63A F63A -178.1(3)
F62A C62A C63A C64A -176.6(3)
C61A C62A C63A C64A 2.8(5)
F63A C63A C64A F64A 0.9(5)
C62A C63A C64A F64A -179.9(3)
F63A C63A C64A C65A -179.3(3)
C62A C63A C64A C65A -0.1(5)
F64A C64A C65A F65A -1.2(5)
C63A C64A C65A F65A 179.0(3)
F64A C64A C65A C66A 178.0(3)
C63A C64A C65A C66A -1.8(5)
F65A C65A C66A F66A 0.9(5)
C64A C65A C66A F66A -178.3(3)
F65A C65A C66A C61A -179.5(3)
C64A C65A C66A C61A 1.3(6)
C62A C61A C66A F66A -179.3(3)
B1A C61A C66A F66A -4.6(5)
C62A C61A C66A C65A 1.1(5)
B1A C61A C66A C65A 175.8(3)
C4A B1A C71A C72A 17.5(5)
C61A B1A C71A C72A 131.8(3)
C51A B1A C71A C72A -106.7(4)
C4A B1A C71A C76A -171.9(3)
C61A B1A C71A C76A -57.6(4)
C51A B1A C71A C76A 63.8(4)
C76A C71A C72A F72A -177.9(3)
B1A C71A C72A F72A -6.7(5)
C76A C71A C72A C73A 1.1(5)
B1A C71A C72A C73A 172.3(3)
F72A C72A C73A F73A -1.2(5)
C71A C72A C73A F73A 179.8(3)
F72A C72A C73A C74A 179.1(3)
C71A C72A C73A C74A 0.1(6)
F73A C73A C74A F74A 0.4(6)
C72A C73A C74A F74A -179.9(3)
F73A C73A C74A C75A 179.8(3)
C72A C73A C74A C75A -0.5(6)
F74A C74A C75A F75A -0.1(5)
C73A C74A C75A F75A -179.5(3)
F74A C74A C75A C76A 179.1(3)
C73A C74A C75A C76A -0.3(5)
F75A C75A C76A F76A 0.5(5)
C74A C75A C76A F76A -178.6(3)
F75A C75A C76A C71A -179.1(3)
C74A C75A C76A C71A 1.7(5)
C72A C71A C76A F76A 178.3(3)
B1A C71A C76A F76A 6.6(5)
C72A C71A C76A C75A -2.0(5)
B1A C71A C76A C75A -173.7(3)
C41B P1B C1B C2B -100.9(4)
C21B P1B C1B C2B 17.8(4)
C31B P1B C1B C2B 139.2(3)
C41B P1B C1B C5B 63.2(5)
C21B P1B C1B C5B -178.1(4)
C31B P1B C1B C5B -56.7(5)
C5B C1B C2B C3B -4.2(18)
P1B C1B C2B C3B 160.6(15)
C1B C2B C3B C4B -36(7)
C2B C3B C4B C8B 47(6)
C2B C3B C4B B1B -124(6)
C71B B1B C4B C3B -18.7(5)
C61B B1B C4B C3B 104.0(4)
C51B B1B C4B C3B -134.9(4)
C71B B1B C4B C8B 170.5(3)
C61B B1B C4B C8B -66.9(4)
C51B B1B C4B C8B 54.2(4)
C2B C1B C5B C6B -54.3(8)
P1B C1B C5B C6B 140.9(5)
C1B C5B C6B C7B 179.8(6)
C3B C4B C8B C9B -58.5(5)
B1B C4B C8B C9B 113.3(4)
C4B C8B C9B C10B -178.0(5)
C1B P1B C21B C24B -70.4(3)
C41B P1B C21B C24B 44.0(3)
C31B P1B C21B C24B 168.4(3)
C1B P1B C21B C23B 49.2(3)
C41B P1B C21B C23B 163.7(3)
C31B P1B C21B C23B -72.0(3)
C1B P1B C21B C22B 167.7(3)
C41B P1B C21B C22B -77.8(3)
C31B P1B C21B C22B 46.5(4)
C1B P1B C31B C32B -73.5(4)
C41B P1B C31B C32B 170.5(3)
C21B P1B C31B C32B 46.1(4)
C1B P1B C31B C34B 45.6(4)
C41B P1B C31B C34B -70.4(4)
C21B P1B C31B C34B 165.3(3)
C1B P1B C31B C33B 165.9(3)
C41B P1B C31B C33B 49.9(4)
C21B P1B C31B C33B -74.4(3)
C1B P1B C41B C43B -78.8(3)
C21B P1B C41B C43B 164.8(3)
C31B P1B C41B C43B 40.7(4)
C1B P1B C41B C44B 39.5(3)
C21B P1B C41B C44B -77.0(3)
C31B P1B C41B C44B 158.9(3)
C1B P1B C41B C42B 159.7(3)
C21B P1B C41B C42B 43.3(4)
C31B P1B C41B C42B -80.8(4)
C4B B1B C51B C52B 21.9(5)
C71B B1B C51B C52B -102.4(4)
C61B B1B C51B C52B 134.3(3)
C4B B1B C51B C56B -167.0(3)
C71B B1B C51B C56B 68.7(4)
C61B B1B C51B C56B -54.6(4)
C56B C51B C52B F52B -178.0(3)
B1B C51B C52B F52B -6.3(5)
C56B C51B C52B C53B 1.3(5)
B1B C51B C52B C53B 172.9(3)
F52B C52B C53B F53B -1.0(5)
C51B C52B C53B F53B 179.6(3)
F52B C52B C53B C54B 178.7(3)
C51B C52B C53B C54B -0.6(6)
F53B C53B C54B F54B 0.2(6)
C52B C53B C54B F54B -179.6(4)
F53B C53B C54B C55B 179.6(4)
C52B C53B C54B C55B -0.1(6)
F54B C54B C55B F55B 0.0(6)
C53B C54B C55B F55B -179.5(4)
F54B C54B C55B C56B 179.5(3)
C53B C54B C55B C56B 0.0(6)
F55B C55B C56B F56B 1.6(5)
C54B C55B C56B F56B -178.0(3)
F55B C55B C56B C51B -179.7(3)
C54B C55B C56B C51B 0.8(6)
C52B C51B C56B F56B 177.3(3)
B1B C51B C56B F56B 5.1(5)
C52B C51B C56B C55B -1.4(5)
B1B C51B C56B C55B -173.6(3)
C4B B1B C61B C62B 100.7(4)
C71B B1B C61B C62B -135.6(4)
C51B B1B C61B C62B -19.4(5)
C4B B1B C61B C66B -70.5(4)
C71B B1B C61B C66B 53.1(4)
C51B B1B C61B C66B 169.4(3)
C66B C61B C62B F62B 177.5(3)
B1B C61B C62B F62B 5.8(6)
C66B C61B C62B C63B -0.9(5)
B1B C61B C62B C63B -172.7(4)
F62B C62B C63B F63B 1.0(5)
C61B C62B C63B F63B 179.5(4)
F62B C62B C63B C64B -177.6(4)
C61B C62B C63B C64B 0.9(6)
F63B C63B C64B F64B 0.0(6)
C62B C63B C64B F64B 178.5(4)
F63B C63B C64B C65B -178.7(4)
C62B C63B C64B C65B -0.2(6)
F64B C64B C65B F65B -0.4(6)
C63B C64B C65B F65B 178.3(4)
F64B C64B C65B C66B -179.2(4)
C63B C64B C65B C66B -0.5(6)
F65B C65B C66B F66B 0.7(5)
C64B C65B C66B F66B 179.5(3)
F65B C65B C66B C61B -178.3(3)
C64B C65B C66B C61B 0.6(6)
C62B C61B C66B F66B -178.8(3)
B1B C61B C66B F66B -6.4(5)
C62B C61B C66B C65B 0.1(5)
B1B C61B C66B C65B 172.6(3)
C4B B1B C71B C76B 136.2(4)
C61B B1B C71B C76B 21.7(5)
C51B B1B C71B C76B -101.5(4)
C4B B1B C71B C72B -55.9(4)
C61B B1B C71B C72B -170.4(3)
C51B B1B C71B C72B 66.4(4)
C76B C71B C72B F72B 177.6(3)
B1B C71B C72B F72B 8.1(5)
C76B C71B C72B C73B -0.6(5)
B1B C71B C72B C73B -170.2(3)
F72B C72B C73B F73B 1.4(5)
C71B C72B C73B F73B 179.6(3)
F72B C72B C73B C74B -177.2(3)
C71B C72B C73B C74B 1.1(5)
F73B C73B C74B F74B -1.0(5)
C72B C73B C74B F74B 177.6(3)
F73B C73B C74B C75B -179.8(3)
C72B C73B C74B C75B -1.3(5)
F74B C74B C75B F75B 0.4(5)
C73B C74B C75B F75B 179.3(3)
F74B C74B C75B C76B -177.7(3)
C73B C74B C75B C76B 1.1(5)
C72B C71B C76B F76B -177.9(3)
B1B C71B C76B F76B -9.4(6)
C72B C71B C76B C75B 0.4(5)
B1B C71B C76B C75B 168.9(3)
F75B C75B C76B F76B -0.5(5)
C74B C75B C76B F76B 177.6(3)
F75B C75B C76B C71B -178.9(3)
C74B C75B C76B C71B -0.7(6)
